data_8000240
loop_
_publ_author_name
'Wiedbrauk, Sandra'
'Maerz, Benjamin'
'Samoylova, Elena'
'Mayer, Peter'
'Zinth, Wolfgang'
'Dube, Henry'

_publ_section_title
;
 Ingredients to TICT Formation in Donor Substituted Hemithioindigo.
;
_journal_issue 7
_journal_name_full 'The journal of physical chemistry letters'
_journal_page_first 1585
_journal_page_last 1592
_journal_paper_doi 10.1021/acs.jpclett.7b00371
_journal_volume 8
_journal_year 2017
_chemical_formula_moiety 'C18 H16 O2 S'
_chemical_formula_sum 'C18 H16 O2 S'
_chemical_formula_weight 296.37
_chemical_name_common 204
_space_group_crystal_system orthorhombic
_space_group_IT_number 19
_space_group_name_Hall 'P 2ac 2ab'
_space_group_name_H-M_alt 'P 21 21 21'
_symmetry_space_group_name_Hall 'P 2ac 2ab'
_symmetry_space_group_name_H-M 'P 21 21 21'
_atom_sites_solution_hydrogens geom
_audit_block_code C18H16O2S_uv651_carell
_audit_creation_method 'APEX3 v2016.5-0'
_audit_update_record 17-Nov-16
_cell_angle_alpha 90
_cell_angle_beta 90
_cell_angle_gamma 90
_cell_formula_units_Z 4
_cell_length_a 6.2782(2)
_cell_length_b 11.0313(3)
_cell_length_c 20.7739(7)
_cell_measurement_reflns_used 8858
_cell_measurement_temperature 100.(2)
_cell_measurement_theta_max 28.2455
_cell_measurement_theta_min 2.6934
_cell_volume 1438.73(8)
_computing_cell_refinement 'SAINT V8.37A (Bruker AXS Inc., 2015)'
_computing_data_collection 'SAINT V8.37A (Bruker AXS Inc., 2015)'
_computing_data_reduction 'SAINT V8.37A (Bruker AXS Inc., 2015)'
_computing_molecular_graphics 'shelXle (C.B. Huebschle, rev 786)'
_computing_structure_refinement 'SHELXL-2014/7 (Sheldrick, 2014)'
_computing_structure_solution 'XT, VERSION 2014/5'
_diffrn_ambient_temperature 100.(2)
_diffrn_detector_area_resol_mean 7.4074
_diffrn_measured_fraction_theta_full 0.997
_diffrn_measured_fraction_theta_max 0.998
_diffrn_measurement_device 'fixed-chi three-circle diffractometer'
_diffrn_measurement_device_type 'Bruker D8 Venture TXS'
_diffrn_measurement_method 'mix of phi and omega scans'
_diffrn_radiation_monochromator 'focusing mirrors'
_diffrn_radiation_type MoK\a
_diffrn_radiation_wavelength 0.71073
_diffrn_reflns_av_R_equivalents 0.0453
_diffrn_reflns_av_unetI/netI 0.0363
_diffrn_reflns_Laue_measured_fraction_full 0.997
_diffrn_reflns_Laue_measured_fraction_max 0.998
_diffrn_reflns_limit_h_max 8
_diffrn_reflns_limit_h_min -8
_diffrn_reflns_limit_k_max 14
_diffrn_reflns_limit_k_min -13
_diffrn_reflns_limit_l_max 27
_diffrn_reflns_limit_l_min -27
_diffrn_reflns_number 17038
_diffrn_reflns_point_group_measured_fraction_full 0.998
_diffrn_reflns_point_group_measured_fraction_max 0.999
_diffrn_reflns_theta_full 25.242
_diffrn_reflns_theta_max 28.272
_diffrn_reflns_theta_min 3.390
_diffrn_source 'rotating anode (TXS)'
_diffrn_source_current 50
_diffrn_source_power 2.5
_diffrn_source_type 'Bruker TXS'
_diffrn_source_voltage 50
_exptl_absorpt_coefficient_mu 0.226
_exptl_absorpt_correction_T_max 0.9705
_exptl_absorpt_correction_T_min 0.9069
_exptl_absorpt_correction_type multi-scan
_exptl_absorpt_process_details
;
SADABS-2016/2 - Bruker AXS area detector scaling and absorption correction
;
_exptl_crystal_colour yellow
_exptl_crystal_density_diffrn 1.368
_exptl_crystal_density_method 'not measured'
_exptl_crystal_description platelet
_exptl_crystal_F_000 624
_exptl_crystal_size_max 0.070
_exptl_crystal_size_mid 0.050
_exptl_crystal_size_min 0.020
_refine_diff_density_max 0.369
_refine_diff_density_min -0.323
_refine_diff_density_rms 0.052
_refine_ls_abs_structure_details
;

Flack x determined using 1312 quotients [(I+)-(I-)]/[(I+)+(I-)]
(Parsons, Flack and Wagner, Acta Cryst. B69 (2013) 249-259).
;
_refine_ls_abs_structure_Flack 0.00(3)
_refine_ls_extinction_method none
_refine_ls_goodness_of_fit_ref 1.073
_refine_ls_hydrogen_treatment constr
_refine_ls_matrix_type full
_refine_ls_number_parameters 193
_refine_ls_number_reflns 3577
_refine_ls_number_restraints 0
_refine_ls_restrained_S_all 1.073
_refine_ls_R_factor_all 0.0423
_refine_ls_R_factor_gt 0.0370
_refine_ls_shift/su_max 0.000
_refine_ls_shift/su_mean 0.000
_refine_ls_structure_factor_coef Fsqd
_refine_ls_weighting_details 'w=1/[\s^2^(Fo^2^)+(0.0344P)^2^+0.8013P] where P=(Fo^2^+2Fc^2^)/3'
_refine_ls_weighting_scheme calc
_refine_ls_wR_factor_gt 0.0877
_refine_ls_wR_factor_ref 0.0906
_reflns_Friedel_coverage 0.725
_reflns_Friedel_fraction_full 1.000
_reflns_Friedel_fraction_max 1.000
_reflns_number_gt 3304
_reflns_number_total 3577
_reflns_threshold_expression 'I > 2\s(I)'
_cod_data_source_file jz7b00371_si_001.cif
_cod_data_source_block uv651
_cod_depositor_comments
;
The following automatic conversions were performed:

'_exptl_absorpt_correction_type' value 'Multi-Scan' changed to
'multi-scan' according to
/home/data/users/saulius/crontab/automatic-downloads/rss-feeds/ACS/lib/dictionaries/cif_core.dic
dictionary named 'cif_core.dic' version 2.4.2 from 2011-04-26.

Automatic conversion script
Id: cif_fix_values 4973 2017-02-22 13:04:09Z antanas 

 Adding full bibliography for 8000237--8000240.cif.
;
_cod_database_code 8000240
_shelx_estimated_absorpt_t_min 0.984
_shelx_estimated_absorpt_t_max 0.995
_shelx_space_group_comment
;
The symmetry employed for this shelxl refinement is uniquely defined
by the following loop, which should always be used as a source of
symmetry information in preference to the above space-group names.
They are only intended as comments.
;

loop_
_space_group_symop_operation_xyz
'x, y, z'
'-x+1/2, -y, z+1/2'
'-x, y+1/2, -z+1/2'
'x+1/2, -y+1/2, -z'

loop_
_atom_site_label
_atom_site_type_symbol
_atom_site_fract_x
_atom_site_fract_y
_atom_site_fract_z
_atom_site_U_iso_or_equiv
_atom_site_adp_type
_atom_site_occupancy
_atom_site_site_symmetry_order
_atom_site_calc_flag
_atom_site_refinement_flags_posn
_atom_site_refinement_flags_adp
S1 S 0.56603(10) 0.62852(6) 0.36856(3) 0.02067(16) Uani 1 1 d . .
O1 O 0.0382(3) 0.48359(18) 0.42315(9) 0.0240(4) Uani 1 1 d . .
O2 O 0.5107(3) 0.77820(17) 0.07299(8) 0.0206(4) Uani 1 1 d . .
C1 C 0.5435(4) 0.6100(2) 0.45268(11) 0.0167(5) Uani 1 1 d . .
C2 C 0.6970(4) 0.6454(2) 0.49712(13) 0.0196(5) Uani 1 1 d . .
H2 H 0.8275 0.6807 0.4835 0.024 Uiso 1 1 calc R U
C3 C 0.6541(4) 0.6277(3) 0.56179(13) 0.0221(5) Uani 1 1 d . .
H3 H 0.7567 0.6518 0.5929 0.027 Uiso 1 1 calc R U
C4 C 0.4634(5) 0.5753(2) 0.58231(13) 0.0236(6) Uani 1 1 d . .
H4 H 0.4382 0.5635 0.6270 0.028 Uiso 1 1 calc R U
C5 C 0.3113(5) 0.5406(2) 0.53803(13) 0.0207(5) Uani 1 1 d . .
H5 H 0.1813 0.5050 0.5517 0.025 Uiso 1 1 calc R U
C6 C 0.3524(4) 0.5590(2) 0.47295(12) 0.0155(5) Uani 1 1 d . .
C7 C 0.2045(5) 0.5299(2) 0.41933(12) 0.0183(5) Uani 1 1 d . .
C8 C 0.3039(4) 0.5716(2) 0.35684(11) 0.0161(5) Uani 1 1 d . .
C9 C 0.1958(4) 0.5727(2) 0.30148(12) 0.0153(5) Uani 1 1 d . .
H9 H 0.0536 0.5434 0.3028 0.018 Uiso 1 1 calc R U
C10 C 0.2746(4) 0.6151(2) 0.23828(11) 0.0141(5) Uani 1 1 d . .
C11 C 0.1642(4) 0.7101(2) 0.20725(12) 0.0149(5) Uani 1 1 d . .
C12 C 0.2464(4) 0.7607(2) 0.15164(12) 0.0150(5) Uani 1 1 d . .
H12 H 0.1731 0.8253 0.1311 0.018 Uiso 1 1 calc R U
C13 C 0.4364(4) 0.7172(2) 0.12558(11) 0.0155(5) Uani 1 1 d . .
C14 C 0.5375(4) 0.6176(2) 0.15283(11) 0.0154(5) Uani 1 1 d . .
H14 H 0.6610 0.5846 0.1330 0.018 Uiso 1 1 calc R U
C15 C 0.4575(4) 0.5659(2) 0.20948(11) 0.0151(5) Uani 1 1 d . .
C16 C -0.0377(4) 0.7610(2) 0.23628(13) 0.0198(5) Uani 1 1 d . .
H16A H -0.0973 0.8226 0.2074 0.030 Uiso 1 1 calc R U
H16B H -0.0053 0.7979 0.2781 0.030 Uiso 1 1 calc R U
H16C H -0.1415 0.6956 0.2422 0.030 Uiso 1 1 calc R U
C17 C 0.6914(5) 0.7289(2) 0.03994(13) 0.0224(6) Uani 1 1 d . .
H17A H 0.7228 0.7785 0.0020 0.034 Uiso 1 1 calc R U
H17B H 0.6601 0.6457 0.0265 0.034 Uiso 1 1 calc R U
H17C H 0.8149 0.7290 0.0688 0.034 Uiso 1 1 calc R U
C18 C 0.5677(5) 0.4544(2) 0.23508(13) 0.0201(5) Uani 1 1 d . .
H18A H 0.5849 0.3952 0.2003 0.030 Uiso 1 1 calc R U
H18B H 0.4819 0.4188 0.2696 0.030 Uiso 1 1 calc R U
H18C H 0.7081 0.4768 0.2520 0.030 Uiso 1 1 calc R U

loop_
_atom_site_aniso_label
_atom_site_aniso_U_11
_atom_site_aniso_U_22
_atom_site_aniso_U_33
_atom_site_aniso_U_23
_atom_site_aniso_U_13
_atom_site_aniso_U_12
S1 0.0187(3) 0.0275(3) 0.0159(3) -0.0005(3) 0.0002(2) -0.0034(3)
O1 0.0267(10) 0.0253(10) 0.0200(9) -0.0006(8) 0.0016(8) 0.0013(9)
O2 0.0247(10) 0.0215(9) 0.0156(9) 0.0030(7) 0.0032(7) 0.0018(8)
C1 0.0229(12) 0.0152(11) 0.0121(11) -0.0010(9) 0.0019(10) 0.0020(11)
C2 0.0197(12) 0.0154(12) 0.0239(13) -0.0006(10) -0.0003(10) 0.0011(11)
C3 0.0273(13) 0.0178(12) 0.0212(13) -0.0014(11) -0.0072(10) 0.0021(12)
C4 0.0384(16) 0.0194(12) 0.0129(11) 0.0002(10) -0.0023(12) -0.0003(13)
C5 0.0284(14) 0.0162(12) 0.0175(12) 0.0003(9) 0.0040(11) -0.0013(11)
C6 0.0200(12) 0.0131(11) 0.0135(12) -0.0013(9) -0.0005(9) -0.0002(10)
C7 0.0291(14) 0.0119(11) 0.0138(12) -0.0010(9) -0.0016(11) 0.0051(11)
C8 0.0179(11) 0.0157(11) 0.0146(12) -0.0004(9) 0.0018(9) -0.0003(10)
C9 0.0167(11) 0.0133(11) 0.0158(12) -0.0012(9) 0.0001(10) -0.0014(10)
C10 0.0152(11) 0.0142(11) 0.0130(10) -0.0012(9) -0.0034(9) -0.0027(10)
C11 0.0161(11) 0.0127(11) 0.0158(12) -0.0035(9) -0.0035(9) -0.0019(9)
C12 0.0172(12) 0.0133(11) 0.0146(11) -0.0008(9) -0.0050(9) 0.0006(9)
C13 0.0178(11) 0.0171(11) 0.0116(10) -0.0016(9) -0.0032(10) -0.0033(10)
C14 0.0147(10) 0.0167(11) 0.0149(10) -0.0037(9) -0.0019(9) 0.0013(10)
C15 0.0159(11) 0.0140(11) 0.0155(11) -0.0019(9) -0.0049(10) 0.0012(10)
C16 0.0162(12) 0.0192(12) 0.0241(13) -0.0004(10) 0.0009(11) 0.0020(11)
C17 0.0239(14) 0.0240(13) 0.0194(13) 0.0002(11) 0.0058(11) -0.0015(12)
C18 0.0217(12) 0.0194(12) 0.0192(12) 0.0025(10) 0.0008(11) 0.0047(11)

loop_
_atom_type_symbol
_atom_type_description
_atom_type_scat_dispersion_real
_atom_type_scat_dispersion_imag
_atom_type_scat_source
C C 0.0033 0.0016 'International Tables Vol C Tables 4.2.6.8 and 6.1.1.4'
H H 0.0000 0.0000 'International Tables Vol C Tables 4.2.6.8 and 6.1.1.4'
O O 0.0106 0.0060 'International Tables Vol C Tables 4.2.6.8 and 6.1.1.4'
S S 0.1246 0.1234 'International Tables Vol C Tables 4.2.6.8 and 6.1.1.4'

loop_
_geom_angle_atom_site_label_1
_geom_angle_atom_site_label_2
_geom_angle_atom_site_label_3
_geom_angle
C1 S1 C8 91.17(12)
C13 O2 C17 117.8(2)
C6 C1 C2 120.7(2)
C6 C1 S1 114.56(19)
C2 C1 S1 124.7(2)
C3 C2 C1 118.0(3)
C3 C2 H2 121.0
C1 C2 H2 121.0
C2 C3 C4 121.4(2)
C2 C3 H3 119.3
C4 C3 H3 119.3
C5 C4 C3 120.3(2)
C5 C4 H4 119.8
C3 C4 H4 119.8
C4 C5 C6 118.6(3)
C4 C5 H5 120.7
C6 C5 H5 120.7
C1 C6 C5 120.9(2)
C1 C6 C7 113.6(2)
C5 C6 C7 125.6(2)
O1 C7 C6 127.1(2)
O1 C7 C8 124.2(2)
C6 C7 C8 108.7(2)
C9 C8 C7 122.2(2)
C9 C8 S1 125.8(2)
C7 C8 S1 111.83(18)
C8 C9 C10 126.7(2)
C8 C9 H9 116.7
C10 C9 H9 116.7
C15 C10 C11 119.6(2)
C15 C10 C9 122.0(2)
C11 C10 C9 118.4(2)
C12 C11 C10 119.9(2)
C12 C11 C16 119.7(2)
C10 C11 C16 120.3(2)
C11 C12 C13 120.3(2)
C11 C12 H12 119.9
C13 C12 H12 119.9
O2 C13 C14 124.1(2)
O2 C13 C12 115.7(2)
C14 C13 C12 120.3(2)
C13 C14 C15 120.0(2)
C13 C14 H14 120.0
C15 C14 H14 120.0
C14 C15 C10 119.6(2)
C14 C15 C18 117.6(2)
C10 C15 C18 122.7(2)
C11 C16 H16A 109.5
C11 C16 H16B 109.5
H16A C16 H16B 109.5
C11 C16 H16C 109.5
H16A C16 H16C 109.5
H16B C16 H16C 109.5
O2 C17 H17A 109.5
O2 C17 H17B 109.5
H17A C17 H17B 109.5
O2 C17 H17C 109.5
H17A C17 H17C 109.5
H17B C17 H17C 109.5
C15 C18 H18A 109.5
C15 C18 H18B 109.5
H18A C18 H18B 109.5
C15 C18 H18C 109.5
H18A C18 H18C 109.5
H18B C18 H18C 109.5

loop_
_geom_bond_atom_site_label_1
_geom_bond_atom_site_label_2
_geom_bond_distance
S1 C1 1.765(2)
S1 C8 1.778(3)
O1 C7 1.165(4)
O2 C13 1.365(3)
O2 C17 1.433(3)
C1 C6 1.391(4)
C1 C2 1.391(4)
C2 C3 1.384(4)
C2 H2 0.9500
C3 C4 1.396(4)
C3 H3 0.9500
C4 C5 1.380(4)
C4 H4 0.9500
C5 C6 1.391(3)
C5 H5 0.9500
C6 C7 1.485(4)
C7 C8 1.512(3)
C8 C9 1.336(3)
C9 C10 1.479(3)
C9 H9 0.9500
C10 C15 1.404(3)
C10 C11 1.412(3)
C11 C12 1.383(3)
C11 C16 1.512(4)
C12 C13 1.395(4)
C12 H12 0.9500
C13 C14 1.390(3)
C14 C15 1.401(3)
C14 H14 0.9500
C15 C18 1.508(3)
C16 H16A 0.9800
C16 H16B 0.9800
C16 H16C 0.9800
C17 H17A 0.9800
C17 H17B 0.9800
C17 H17C 0.9800
C18 H18A 0.9800
C18 H18B 0.9800
C18 H18C 0.9800

loop_
_geom_torsion_atom_site_label_1
_geom_torsion_atom_site_label_2
_geom_torsion_atom_site_label_3
_geom_torsion_atom_site_label_4
_geom_torsion
C8 S1 C1 C6 2.3(2)
C8 S1 C1 C2 -175.9(2)
C6 C1 C2 C3 0.3(4)
S1 C1 C2 C3 178.4(2)
C1 C2 C3 C4 0.4(4)
C2 C3 C4 C5 -0.5(4)
C3 C4 C5 C6 0.0(4)
C2 C1 C6 C5 -0.8(4)
S1 C1 C6 C5 -179.1(2)
C2 C1 C6 C7 178.3(2)
S1 C1 C6 C7 0.1(3)
C4 C5 C6 C1 0.7(4)
C4 C5 C6 C7 -178.4(2)
C1 C6 C7 O1 177.6(3)
C5 C6 C7 O1 -3.3(4)
C1 C6 C7 C8 -3.0(3)
C5 C6 C7 C8 176.1(2)
O1 C7 C8 C9 8.9(4)
C6 C7 C8 C9 -170.6(2)
O1 C7 C8 S1 -175.9(2)
C6 C7 C8 S1 4.6(3)
C1 S1 C8 C9 171.0(2)
C1 S1 C8 C7 -3.95(19)
C7 C8 C9 C10 178.0(2)
S1 C8 C9 C10 3.5(4)
C8 C9 C10 C15 57.1(4)
C8 C9 C10 C11 -121.2(3)
C15 C10 C11 C12 -5.3(3)
C9 C10 C11 C12 173.0(2)
C15 C10 C11 C16 177.7(2)
C9 C10 C11 C16 -4.0(3)
C10 C11 C12 C13 0.8(4)
C16 C11 C12 C13 177.8(2)
C17 O2 C13 C14 6.8(3)
C17 O2 C13 C12 -172.9(2)
C11 C12 C13 O2 -176.1(2)
C11 C12 C13 C14 4.2(4)
O2 C13 C14 C15 175.6(2)
C12 C13 C14 C15 -4.8(4)
C13 C14 C15 C10 0.2(4)
C13 C14 C15 C18 177.2(2)
C11 C10 C15 C14 4.8(3)
C9 C10 C15 C14 -173.5(2)
C11 C10 C15 C18 -172.0(2)
C9 C10 C15 C18 9.7(4)
